data_7009755
loop_
_publ_author_name
'Blake, Alexander J.'
'Hubberstey, Peter'
'Suksangpanya, Unchulee'
'Wilson, Claire L.'

_publ_section_title
;
 Anion recognition by conservation of hydrogen-bonding patterns in
 salts of copper(II) co-ordinated by tetradentate
 bis(amidino-O-alkylurea) ligands&#x200A;&#x2020;
;
_journal_issue 21
_journal_name_full 'Journal of the Chemical Society, Dalton Transactions'
_journal_page_first 3873
_journal_paper_doi 10.1039/b003427o
_journal_year 2000
_chemical_formula_sum 'C12 H31 Cl Cu N8 O8 S'
_chemical_formula_weight 546.50
_chemical_name_systematic
; 
 ? 
;
_space_group_IT_number 2
_symmetry_cell_setting triclinic
_symmetry_space_group_name_Hall '-P 1'
_symmetry_space_group_name_H-M 'P -1'
_atom_sites_solution_hydrogens geom
_atom_sites_solution_primary direct
_atom_sites_solution_secondary difmap
_audit_creation_method SHELXL-97
_cell_angle_alpha 93.835(2)
_cell_angle_beta 108.332(2)
_cell_angle_gamma 104.004(2)
_cell_formula_units_Z 2
_cell_length_a 8.3861(7)
_cell_length_b 11.7910(10)
_cell_length_c 12.5520(10)
_cell_measurement_reflns_used 7150
_cell_measurement_temperature 150(2)
_cell_measurement_theta_max 28.88
_cell_measurement_theta_min 2.30
_cell_volume 1129.28(16)
_computing_cell_refinement 'Bruker SAINT'
_computing_data_collection 'Bruker SMART'
_computing_data_reduction 'Bruker SHELXTL'
_computing_molecular_graphics 'Bruker SHELXTL'
_computing_publication_material 'Bruker SHELXTL'
_computing_structure_refinement 'Bruker SHELXTL'
_computing_structure_solution 'Bruker SHELXTL'
_diffrn_ambient_temperature 150(2)
_diffrn_measured_fraction_theta_full 0.974
_diffrn_measured_fraction_theta_max 0.877
_diffrn_measurement_device_type 'Bruker SMART CCD area detector'
_diffrn_measurement_method Omega
_diffrn_radiation_monochromator graphite
_diffrn_radiation_source 'fine-focus sealed tube'
_diffrn_radiation_type MoK\a
_diffrn_radiation_wavelength 0.71073
_diffrn_reflns_av_R_equivalents 0.031
_diffrn_reflns_av_sigmaI/netI 0.0248
_diffrn_reflns_limit_h_max 10
_diffrn_reflns_limit_h_min -10
_diffrn_reflns_limit_k_max 15
_diffrn_reflns_limit_k_min -15
_diffrn_reflns_limit_l_max 16
_diffrn_reflns_limit_l_min -16
_diffrn_reflns_number 11690
_diffrn_reflns_theta_full 27.50
_diffrn_reflns_theta_max 28.89
_diffrn_reflns_theta_min 1.73
_diffrn_standards_decay_% 0
_exptl_absorpt_coefficient_mu 1.233
_exptl_absorpt_correction_T_max 0.837
_exptl_absorpt_correction_T_min 0.678
_exptl_absorpt_correction_type multi-scan
_exptl_crystal_colour Purple
_exptl_crystal_density_diffrn 1.607
_exptl_crystal_density_method 'not measured'
_exptl_crystal_description 'Rectangular block'
_exptl_crystal_F_000 570
_exptl_crystal_size_max 0.27
_exptl_crystal_size_mid 0.20
_exptl_crystal_size_min 0.12
_refine_diff_density_max 0.410
_refine_diff_density_min -0.402
_refine_diff_density_rms 0.073
_refine_ls_extinction_method none
_refine_ls_goodness_of_fit_ref 1.063
_refine_ls_hydrogen_treatment mixed
_refine_ls_matrix_type full
_refine_ls_number_parameters 296
_refine_ls_number_reflns 5213
_refine_ls_number_restraints 6
_refine_ls_restrained_S_all 1.063
_refine_ls_R_factor_all 0.0345
_refine_ls_R_factor_gt 0.0297
_refine_ls_shift/su_max 0.001
_refine_ls_shift/su_mean 0.000
_refine_ls_structure_factor_coef Fsqd
_refine_ls_weighting_details 'calc w=1/[\s^2^(Fo^2^)+(0.0545P)^2^+0.0255P] where P=(Fo^2^+2Fc^2^)/3'
_refine_ls_weighting_scheme calc
_refine_ls_wR_factor_gt 0.0822
_refine_ls_wR_factor_ref 0.0842
_reflns_number_gt 4572
_reflns_number_total 5213
_reflns_threshold_expression >2sigma(I)
_cod_data_source_file b003427o.txt
_cod_data_source_block CUCGET
_cod_depositor_comments
;
The following automatic conversions were performed:
'_atom_site_symetry_multiplicity' tag replaced with
'_atom_site_symmetry_multiplicity'.

Automatic conversion script
Id: cif_correct_tags 1440 2010-10-19 06:21:57Z saulius 

The following automatic conversions were performed:
'_symmetry_cell_setting' value 'Triclinic' changed to 'triclinic'
according to '/home/saulius/struct/CIF-dictionaries/cif_core.dic'
dictionary named 'cif_core.dic' version 2.4.1 from
2010-06-29.

'_exptl_absorpt_correction_type' value 'Multi-scan' changed
to 'multi-scan' according to
'/home/saulius/struct/CIF-dictionaries/cif_core.dic' dictionary named
'cif_core.dic' version 2.4.1 from 2010-06-29.

Automatic conversion script
Id: cif_fix_enum 1527 2010-12-29 10:47:43Z saulius 
;
_cod_original_sg_symbol_H-M P-1
_cod_database_code 7009755

loop_
_symmetry_equiv_pos_as_xyz
'x, y, z'
'-x, -y, -z'

loop_
_atom_site_label
_atom_site_type_symbol
_atom_site_fract_x
_atom_site_fract_y
_atom_site_fract_z
_atom_site_U_iso_or_equiv
_atom_site_adp_type
_atom_site_occupancy
_atom_site_symmetry_multiplicity
_atom_site_calc_flag
_atom_site_refinement_flags
_atom_site_disorder_assembly
_atom_site_disorder_group
Cu1 Cu 0.61118(3) 0.823497(16) 0.525201(16) 0.01635(7) Uani 1 1 d . . .
C101 C 0.8791(2) 0.88265(15) 0.74522(14) 0.0210(4) Uani 1 1 d . . .
H10A H 0.8362 0.9202 0.7995 0.025 Uiso 1 1 calc R . .
H10B H 1.0082 0.9029 0.7780 0.025 Uiso 1 1 calc R . .
N102 N 0.82685(19) 0.92642(12) 0.63678(12) 0.0172(3) Uani 1 1 d . . .
C103 C 0.9228(2) 1.02723(14) 0.62756(14) 0.0166(3) Uani 1 1 d . . .
N104 N 0.87788(19) 1.07600(12) 0.52832(12) 0.0178(3) Uani 1 1 d . . .
H104 H 0.9547 1.1404 0.5253 0.021 Uiso 1 1 calc R . .
C105 C 0.7299(2) 1.03696(14) 0.43480(14) 0.0173(3) Uani 1 1 d . . .
N106 N 0.60863(18) 0.94179(12) 0.42268(12) 0.0179(3) Uani 1 1 d . . .
H106 H 0.5144 0.9282 0.3620 0.021 Uiso 1 1 calc R . .
N131 N 1.07264(19) 1.09245(12) 0.70643(12) 0.0203(3) Uani 1 1 d . . .
H13A H 1.1139 1.0677 0.7715 0.024 Uiso 1 1 calc R . .
H13B H 1.1297 1.1600 0.6932 0.024 Uiso 1 1 calc R . .
O151 O 0.73374(16) 1.11372(10) 0.36212(10) 0.0200(3) Uani 1 1 d . . .
C152 C 0.5912(2) 1.08470(15) 0.25377(15) 0.0227(4) Uani 1 1 d . . .
H15A H 0.4779 1.0740 0.2661 0.027 Uiso 1 1 calc R . .
H15B H 0.5888 1.0103 0.2110 0.027 Uiso 1 1 calc R . .
C153 C 0.6215(3) 1.18522(16) 0.18863(16) 0.0288(4) Uani 1 1 d . . .
H15C H 0.5276 1.1679 0.1147 0.043 Uiso 1 1 calc R . .
H15D H 0.7341 1.1952 0.1772 0.043 Uiso 1 1 calc R . .
H15E H 0.6224 1.2581 0.2314 0.043 Uiso 1 1 calc R . .
C201 C 0.8019(2) 0.74888(15) 0.72537(15) 0.0237(4) Uani 1 1 d . . .
H20A H 0.8773 0.7095 0.6988 0.028 Uiso 1 1 calc R . .
H20B H 0.7954 0.7218 0.7972 0.028 Uiso 1 1 calc R . .
N202 N 0.62589(19) 0.71771(12) 0.63944(12) 0.0185(3) Uani 1 1 d . . .
C203 C 0.5229(2) 0.61285(14) 0.63094(14) 0.0186(3) Uani 1 1 d . . .
N204 N 0.3618(2) 0.57374(12) 0.54510(12) 0.0211(3) Uani 1 1 d . . .
H204 H 0.2929 0.5065 0.5502 0.025 Uiso 1 1 calc R . .
C205 C 0.2956(2) 0.62589(15) 0.45331(14) 0.0189(3) Uani 1 1 d . . .
N206 N 0.37510(19) 0.72597(12) 0.43486(12) 0.0188(3) Uani 1 1 d . . .
H206 H 0.3178 0.7537 0.3756 0.023 Uiso 1 1 calc R . .
N231 N 0.5554(2) 0.53344(13) 0.69970(13) 0.0244(3) Uani 1 1 d . . .
H23A H 0.6543 0.5501 0.7573 0.029 Uiso 1 1 calc R . .
H23B H 0.4778 0.4643 0.6875 0.029 Uiso 1 1 calc R . .
O251 O 0.14041(16) 0.55517(11) 0.38904(10) 0.0225(3) Uani 1 1 d . . .
C252 C 0.0506(2) 0.59028(15) 0.28284(15) 0.0209(4) Uani 1 1 d . . .
H25A H 0.1254 0.6023 0.2350 0.025 Uiso 1 1 calc R . .
H25B H 0.0219 0.6651 0.2977 0.025 Uiso 1 1 calc R . .
C253 C -0.1136(2) 0.49212(16) 0.22417(16) 0.0267(4) Uani 1 1 d . . .
H25C H -0.1784 0.5124 0.1517 0.040 Uiso 1 1 calc R . .
H25D H -0.1864 0.4813 0.2724 0.040 Uiso 1 1 calc R . .
H25E H -0.0833 0.4187 0.2101 0.040 Uiso 1 1 calc R . .
Cl1 Cl 0.78566(6) 0.69504(3) 0.42002(4) 0.02142(10) Uani 1 1 d . . .
S1 S 0.20247(6) 0.80988(4) 0.10943(4) 0.02076(11) Uani 1 1 d . . .
O11 O 0.28876(16) 0.71050(10) 0.08064(11) 0.0241(3) Uani 1 1 d . . .
O12 O 0.27078(16) 0.84313(11) 0.23167(10) 0.0235(3) Uani 1 1 d . . .
O13 O 0.2525(2) 0.90637(12) 0.05140(12) 0.0349(3) Uani 1 1 d . . .
O14 O 0.01775(18) 0.74757(12) 0.06540(13) 0.0338(3) Uani 1 1 d . . .
C12 C 0.4804(2) 0.74534(16) 0.12076(17) 0.0267(4) Uani 1 1 d . . .
H1A H 0.5274 0.7540 0.2047 0.032 Uiso 1 1 calc R . .
H1B H 0.5247 0.8221 0.0977 0.032 Uiso 1 1 calc R . .
C13 C 0.5374(3) 0.65053(17) 0.06881(19) 0.0316(4) Uani 1 1 d . . .
H1C H 0.6654 0.6719 0.0943 0.047 Uiso 1 1 calc R . .
H1E H 0.4904 0.6428 -0.0142 0.047 Uiso 1 1 calc R . .
H1E H 0.4935 0.5751 0.0925 0.047 Uiso 1 1 calc R . .
O1W O -0.1680(2) 0.54441(12) -0.08960(11) 0.0322(3) Uani 1 1 d D . .
H1WB H -0.108(3) 0.5975(12) -0.0369(12) 0.038(7) Uiso 1 1 d D . .
H1WA H -0.167(4) 0.4828(10) -0.0632(17) 0.068(10) Uiso 1 1 d D . .
O2W O 0.19926(19) 1.09744(12) -0.05314(11) 0.0278(3) Uani 1 1 d D . .
H2WB H 0.140(3) 1.1334(17) -0.0325(19) 0.047(8) Uiso 1 1 d D . .
H2WA H 0.205(3) 1.0436(14) -0.0160(17) 0.043(7) Uiso 1 1 d D . .

loop_
_atom_site_aniso_label
_atom_site_aniso_U_11
_atom_site_aniso_U_22
_atom_site_aniso_U_33
_atom_site_aniso_U_23
_atom_site_aniso_U_13
_atom_site_aniso_U_12
Cu1 0.01608(12) 0.01320(11) 0.01630(11) 0.00387(8) 0.00341(8) 0.00019(8)
C101 0.0218(9) 0.0172(8) 0.0178(8) 0.0054(7) 0.0025(7) -0.0007(7)
N102 0.0174(7) 0.0135(6) 0.0175(7) 0.0040(5) 0.0039(5) 0.0005(5)
C103 0.0166(8) 0.0158(7) 0.0171(8) 0.0016(6) 0.0057(6) 0.0045(6)
N104 0.0175(7) 0.0125(6) 0.0185(7) 0.0045(5) 0.0036(5) -0.0015(5)
C105 0.0202(8) 0.0146(7) 0.0179(8) 0.0037(6) 0.0065(6) 0.0061(6)
N106 0.0154(7) 0.0160(7) 0.0175(7) 0.0032(5) 0.0016(5) 0.0012(5)
N131 0.0187(7) 0.0173(7) 0.0190(7) 0.0053(6) 0.0024(6) -0.0012(6)
O151 0.0198(6) 0.0163(6) 0.0180(6) 0.0061(5) 0.0018(5) -0.0002(5)
C152 0.0213(9) 0.0204(8) 0.0187(8) 0.0051(7) -0.0006(7) 0.0013(7)
C153 0.0316(11) 0.0262(10) 0.0240(9) 0.0110(8) 0.0040(8) 0.0050(8)
C201 0.0218(9) 0.0179(8) 0.0236(9) 0.0079(7) -0.0006(7) 0.0012(7)
N202 0.0177(7) 0.0162(7) 0.0169(7) 0.0039(5) 0.0029(6) 0.0001(5)
C203 0.0204(9) 0.0172(8) 0.0166(8) 0.0019(6) 0.0063(7) 0.0026(7)
N204 0.0206(7) 0.0155(7) 0.0214(7) 0.0063(6) 0.0042(6) -0.0024(6)
C205 0.0165(8) 0.0180(8) 0.0203(8) 0.0024(7) 0.0061(6) 0.0020(6)
N206 0.0176(7) 0.0161(7) 0.0201(7) 0.0068(6) 0.0040(6) 0.0021(6)
N231 0.0240(8) 0.0162(7) 0.0225(8) 0.0063(6) -0.0004(6) -0.0027(6)
O251 0.0174(6) 0.0201(6) 0.0224(6) 0.0068(5) 0.0016(5) -0.0028(5)
C252 0.0189(9) 0.0202(8) 0.0208(8) 0.0040(7) 0.0040(7) 0.0039(7)
C253 0.0197(9) 0.0254(9) 0.0279(9) 0.0012(8) 0.0028(7) 0.0010(7)
Cl1 0.0227(2) 0.01485(19) 0.0250(2) 0.00359(16) 0.00953(17) 0.00016(15)
S1 0.0221(2) 0.0167(2) 0.0203(2) 0.00238(16) 0.00166(17) 0.00724(17)
O11 0.0224(7) 0.0174(6) 0.0292(7) 0.0003(5) 0.0041(5) 0.0065(5)
O12 0.0225(7) 0.0226(6) 0.0215(6) 0.0019(5) 0.0047(5) 0.0036(5)
O13 0.0505(9) 0.0272(7) 0.0321(7) 0.0145(6) 0.0133(7) 0.0186(7)
O14 0.0223(7) 0.0299(7) 0.0390(8) -0.0065(6) -0.0018(6) 0.0081(6)
C12 0.0213(9) 0.0232(9) 0.0336(10) 0.0020(8) 0.0073(8) 0.0061(7)
C13 0.0294(11) 0.0240(9) 0.0458(12) 0.0073(9) 0.0167(9) 0.0096(8)
O1W 0.0396(8) 0.0214(7) 0.0242(7) 0.0035(6) -0.0002(6) 0.0023(6)
O2W 0.0314(8) 0.0264(7) 0.0270(7) 0.0112(6) 0.0079(6) 0.0113(6)

loop_
_atom_type_symbol
_atom_type_description
_atom_type_scat_dispersion_real
_atom_type_scat_dispersion_imag
_atom_type_scat_source
C C 0.0033 0.0016 'International Tables Vol C Tables 4.2.6.8 and 6.1.1.4'
H H 0.0000 0.0000 'International Tables Vol C Tables 4.2.6.8 and 6.1.1.4'
N N 0.0061 0.0033 'International Tables Vol C Tables 4.2.6.8 and 6.1.1.4'
O O 0.0106 0.0060 'International Tables Vol C Tables 4.2.6.8 and 6.1.1.4'
S S 0.1246 0.1234 'International Tables Vol C Tables 4.2.6.8 and 6.1.1.4'
Cl Cl 0.1484 0.1585 'International Tables Vol C Tables 4.2.6.8 and 6.1.1.4'
Cu Cu 0.3201 1.2651 'International Tables Vol C Tables 4.2.6.8 and 6.1.1.4'

loop_
_geom_angle_atom_site_label_1
_geom_angle_atom_site_label_2
_geom_angle_atom_site_label_3
_geom_angle
_geom_angle_site_symmetry_1
_geom_angle_site_symmetry_3
_geom_angle_publ_flag
N102 Cu1 N202 84.63(6) . . y
N102 Cu1 N206 169.18(6) . . y
N202 Cu1 N206 90.70(6) . . y
N102 Cu1 N106 90.56(6) . . y
N202 Cu1 N106 174.59(5) . . y
N206 Cu1 N106 93.62(6) . . y
N102 C101 C201 108.96(13) . . ?
N102 C101 H10A 109.9 . . ?
C201 C101 H10A 109.9 . . ?
N102 C101 H10B 109.9 . . ?
C201 C101 H10B 109.9 . . ?
H10A C101 H10B 108.3 . . ?
C103 N102 C101 117.75(14) . . ?
C103 N102 Cu1 128.72(12) . . ?
C101 N102 Cu1 113.50(10) . . ?
N102 C103 N131 125.91(16) . . ?
N102 C103 N104 120.86(15) . . ?
N131 C103 N104 113.20(14) . . ?
C105 N104 C103 128.36(14) . . ?
C105 N104 H104 115.8 . . ?
C103 N104 H104 115.8 . . ?
N106 C105 O151 127.08(16) . . ?
N106 C105 N104 124.01(16) . . ?
O151 C105 N104 108.90(14) . . ?
C105 N106 Cu1 126.81(12) . . ?
C105 N106 H106 116.6 . . ?
Cu1 N106 H106 116.6 . . ?
C103 N131 H13A 120.0 . . ?
C103 N131 H13B 120.0 . . ?
H13A N131 H13B 120.0 . . ?
C105 O151 C152 117.39(13) . . ?
O151 C152 C153 107.53(14) . . ?
O151 C152 H15A 110.2 . . ?
C153 C152 H15A 110.2 . . ?
O151 C152 H15B 110.2 . . ?
C153 C152 H15B 110.2 . . ?
H15A C152 H15B 108.5 . . ?
C152 C153 H15C 109.5 . . ?
C152 C153 H15D 109.5 . . ?
H15C C153 H15D 109.5 . . ?
C152 C153 H15E 109.5 . . ?
H15C C153 H15E 109.5 . . ?
H15D C153 H15E 109.5 . . ?
N202 C201 C101 108.97(14) . . ?
N202 C201 H20A 109.9 . . ?
C101 C201 H20A 109.9 . . ?
N202 C201 H20B 109.9 . . ?
C101 C201 H20B 109.9 . . ?
H20A C201 H20B 108.3 . . ?
C203 N202 C201 117.79(14) . . ?
C203 N202 Cu1 127.84(12) . . ?
C201 N202 Cu1 111.45(11) . . ?
N202 C203 N231 126.16(16) . . ?
N202 C203 N204 120.76(16) . . ?
N231 C203 N204 113.08(15) . . ?
C205 N204 C203 128.47(15) . . ?
C205 N204 H204 115.8 . . ?
C203 N204 H204 115.8 . . ?
N206 C205 O251 127.36(16) . . ?
N206 C205 N204 124.11(15) . . ?
O251 C205 N204 108.52(14) . . ?
C205 N206 Cu1 126.61(12) . . ?
C205 N206 H206 116.7 . . ?
Cu1 N206 H206 116.7 . . ?
C203 N231 H23A 120.0 . . ?
C203 N231 H23B 120.0 . . ?
H23A N231 H23B 120.0 . . ?
C205 O251 C252 117.82(13) . . ?
O251 C252 C253 106.85(14) . . ?
O251 C252 H25A 110.4 . . ?
C253 C252 H25A 110.4 . . ?
O251 C252 H25B 110.4 . . ?
C253 C252 H25B 110.4 . . ?
H25A C252 H25B 108.6 . . ?
C252 C253 H25C 109.5 . . ?
C252 C253 H25D 109.5 . . ?
H25C C253 H25D 109.5 . . ?
C252 C253 H25E 109.5 . . ?
H25C C253 H25E 109.5 . . ?
H25D C253 H25E 109.5 . . ?
O13 S1 O12 112.51(8) . . ?
O13 S1 O14 114.26(9) . . ?
O12 S1 O14 113.53(9) . . ?
O13 S1 O11 106.78(8) . . ?
O12 S1 O11 106.61(7) . . ?
O14 S1 O11 102.04(7) . . ?
C12 O11 S1 115.34(10) . . ?
O11 C12 C13 107.89(15) . . ?
O11 C12 H1A 110.1 . . ?
C13 C12 H1A 110.1 . . ?
O11 C12 H1B 110.1 . . ?
C13 C12 H1B 110.1 . . ?
H1A C12 H1B 108.4 . . ?
C12 C13 H1C 109.5 . . ?
C12 C13 H1E 109.5 . . ?
H1C C13 H1E 109.5 . . ?
C12 C13 H1E 109.5 . . ?
H1C C13 H1E 109.5 . . ?
H1E C13 H1E 109.5 . . ?
H1WB O1W H1WA 105.7(8) . . ?
H2WB O2W H2WA 106.1(9) . . ?

loop_
_geom_bond_atom_site_label_1
_geom_bond_atom_site_label_2
_geom_bond_distance
_geom_bond_site_symmetry_2
_geom_bond_publ_flag
Cu1 N102 1.9550(14) . y
Cu1 N202 1.9569(14) . y
Cu1 N206 1.9594(14) . y
Cu1 N106 1.9594(14) . y
C101 N102 1.463(2) . ?
C101 C201 1.523(2) . ?
C101 H10A 0.9900 . ?
C101 H10B 0.9900 . ?
N102 C103 1.299(2) . ?
C103 N131 1.341(2) . ?
C103 N104 1.389(2) . ?
N104 C105 1.366(2) . ?
N104 H104 0.8800 . ?
C105 N106 1.282(2) . ?
C105 O151 1.329(2) . ?
N106 H106 0.8800 . ?
N131 H13A 0.8800 . ?
N131 H13B 0.8800 . ?
O151 C152 1.453(2) . ?
C152 C153 1.501(2) . ?
C152 H15A 0.9900 . ?
C152 H15B 0.9900 . ?
C153 H15C 0.9800 . ?
C153 H15D 0.9800 . ?
C153 H15E 0.9800 . ?
C201 N202 1.470(2) . ?
C201 H20A 0.9900 . ?
C201 H20B 0.9900 . ?
N202 C203 1.301(2) . ?
C203 N231 1.334(2) . ?
C203 N204 1.384(2) . ?
N204 C205 1.368(2) . ?
N204 H204 0.8800 . ?
C205 N206 1.282(2) . ?
C205 O251 1.328(2) . ?
N206 H206 0.8800 . ?
N231 H23A 0.8800 . ?
N231 H23B 0.8800 . ?
O251 C252 1.452(2) . ?
C252 C253 1.502(2) . ?
C252 H25A 0.9900 . ?
C252 H25B 0.9900 . ?
C253 H25C 0.9800 . ?
C253 H25D 0.9800 . ?
C253 H25E 0.9800 . ?
S1 O13 1.4397(15) . ?
S1 O12 1.4471(13) . ?
S1 O14 1.4495(14) . ?
S1 O11 1.5955(13) . ?
O11 C12 1.466(2) . ?
C12 C13 1.503(3) . ?
C12 H1A 0.9900 . ?
C12 H1B 0.9900 . ?
C13 H1C 0.9800 . ?
C13 H1E 0.9800 . ?
C13 H1E 0.9800 . ?
O1W H1WB 0.816(5) . ?
O1W H1WA 0.818(5) . ?
O2W H2WB 0.816(5) . ?
O2W H2WA 0.814(5) . ?
